data_4126573
loop_
_publ_author_name
'Lamouroux, Arthur'
'Sebaoun, Laure'
'Wicher, Barbara'
'Kauffmann, Brice'
'Ferrand, Yann'
'Maurizot, Victor'
'Huc, Ivan'

_publ_section_title
;
 Controlling Dipole Orientation through Curvature: Aromatic Foldamer Bent
 \b-Sheets and Helix-Sheet-Helix Architectures.
;
_journal_name_full 'Journal of the American Chemical Society'
_journal_paper_doi 10.1021/jacs.7b07961
_journal_year 2017
_chemical_formula_moiety 'C90 H92 N16 O16, 2(C H Cl3)'
_chemical_formula_sum 'C92 H94 Cl6 N16 O16'
_chemical_formula_weight 1892.53
_space_group_crystal_system triclinic
_space_group_IT_number 2
_space_group_name_Hall '-P 1'
_space_group_name_H-M_alt 'P -1'
_symmetry_space_group_name_Hall '-P 1'
_symmetry_space_group_name_H-M 'P -1'
_atom_sites_solution_hydrogens geom
_audit_creation_method SHELXL-2014/7
_cell_angle_alpha 94.169(7)
_cell_angle_beta 106.752(7)
_cell_angle_gamma 103.726(7)
_cell_formula_units_Z 2
_cell_length_a 14.5984(5)
_cell_length_b 16.9665(6)
_cell_length_c 24.2101(17)
_cell_measurement_reflns_used 25981
_cell_measurement_temperature 150(2)
_cell_measurement_theta_max 71.3
_cell_measurement_theta_min 6.6
_cell_volume 5513.5(6)
_computing_cell_refinement 'CrystalClear-SM Expert 2.0 r4 (Rigaku, 2009)'
_computing_data_collection 'CrystalClear-SM Expert 2.0 r4 (Rigaku, 2009)'
_computing_data_reduction 'CrystalClear-SM Expert 2.0 r4 (Rigaku, 2009)'
_computing_publication_material 'SHELXL-2014/7 (Sheldrick, 2014)'
_computing_structure_refinement 'SHELXL-2014/7 (Sheldrick, 2014)'
_computing_structure_solution 'SHELXT-2014/7 (Sheldrick, 2014)'
_diffrn_ambient_temperature 150(2)
_diffrn_detector_area_resol_mean 10.0000
_diffrn_measured_fraction_theta_full 0.992
_diffrn_measured_fraction_theta_max 0.992
_diffrn_measurement_device_type 'Rigaku RAXIS conversion'
_diffrn_measurement_method \w-scans
_diffrn_radiation_type CuK\a
_diffrn_radiation_wavelength 1.54178
_diffrn_reflns_av_R_equivalents 0.0916
_diffrn_reflns_av_unetI/netI 0.0908
_diffrn_reflns_Laue_measured_fraction_full 0.992
_diffrn_reflns_Laue_measured_fraction_max 0.992
_diffrn_reflns_limit_h_max 14
_diffrn_reflns_limit_h_min -14
_diffrn_reflns_limit_k_max 16
_diffrn_reflns_limit_k_min -16
_diffrn_reflns_limit_l_max 24
_diffrn_reflns_limit_l_min -24
_diffrn_reflns_number 59256
_diffrn_reflns_point_group_measured_fraction_full 0.992
_diffrn_reflns_point_group_measured_fraction_max 0.992
_diffrn_reflns_theta_full 50.431
_diffrn_reflns_theta_max 50.431
_diffrn_reflns_theta_min 6.563
_diffrn_source 'Rotating Anode'
_exptl_absorpt_coefficient_mu 1.937
_exptl_absorpt_correction_T_max 1.000
_exptl_absorpt_correction_T_min 0.714
_exptl_absorpt_correction_type multi-scan
_exptl_absorpt_process_details 'CrystalClear-SM Expert 2.0 r4 (Rigaku, 2009)'
_exptl_crystal_colour yellow
_exptl_crystal_density_diffrn 1.140
_exptl_crystal_description plate
_exptl_crystal_F_000 1976
_exptl_crystal_size_max 0.100
_exptl_crystal_size_mid 0.100
_exptl_crystal_size_min 0.050
_refine_diff_density_max 0.498
_refine_diff_density_min -0.432
_refine_diff_density_rms 0.124
_refine_ls_extinction_method none
_refine_ls_goodness_of_fit_ref 0.992
_refine_ls_hydrogen_treatment constr
_refine_ls_matrix_type full
_refine_ls_number_parameters 1171
_refine_ls_number_reflns 11460
_refine_ls_number_restraints 0
_refine_ls_restrained_S_all 0.992
_refine_ls_R_factor_all 0.1241
_refine_ls_R_factor_gt 0.0860
_refine_ls_shift/su_max 0.006
_refine_ls_shift/su_mean 0.001
_refine_ls_structure_factor_coef Fsqd
_refine_ls_weighting_details 'w=1/[\s^2^(Fo^2^)+(0.1668P)^2^] where P=(Fo^2^+2Fc^2^)/3'
_refine_ls_weighting_scheme calc
_refine_ls_wR_factor_gt 0.2429
_refine_ls_wR_factor_ref 0.2708
_reflns_Friedel_coverage 0.000
_reflns_number_gt 5942
_reflns_number_total 11460
_reflns_threshold_expression 'I > 2\s(I)'
_cod_data_source_file ja7b07961_si_002.cif
_cod_data_source_block atat_cycle
_cod_depositor_comments
;
The following automatic conversions were performed:

'_exptl_absorpt_correction_type' value 'Multi-scan' changed to
'multi-scan' according to
/home/data/users/saulius/crontab/automatic-downloads/rss-feeds/ACS/lib/dictionaries/cif_core.dic
dictionary named 'cif_core.dic' version 2.4.2 from 2011-04-26.

Automatic conversion script
Id: cif_fix_values 4973 2017-02-22 13:04:09Z antanas 
;
_cod_original_cell_volume 5513.4(5)
_cod_database_code 4126573
_shelx_shelxl_version_number 2014/7
_shelx_space_group_comment
;
The symmetry employed for this shelxl refinement is uniquely defined
by the following loop, which should always be used as a source of
symmetry information in preference to the above space-group names.
They are only intended as comments.
;
_shelx_estimated_absorpt_t_min 0.830
_shelx_estimated_absorpt_t_max 0.909

loop_
_space_group_symop_operation_xyz
'x, y, z'
'-x, -y, -z'

loop_
_atom_site_label
_atom_site_type_symbol
_atom_site_fract_x
_atom_site_fract_y
_atom_site_fract_z
_atom_site_U_iso_or_equiv
_atom_site_adp_type
_atom_site_occupancy
_atom_site_site_symmetry_order
_atom_site_calc_flag
_atom_site_refinement_flags_posn
_atom_site_refinement_flags_adp
Cl10 Cl 0.71127(16) 0.89518(14) 0.04195(9) 0.1073(7) Uani 1 1 d . .
Cl12 Cl 0.80078(18) 0.91003(13) 0.16503(10) 0.1144(8) Uani 1 1 d . .
Cl1A Cl 0.7257(2) 0.23940(18) 0.41257(12) 0.1494(10) Uani 1 1 d . .
Cl3 Cl 0.7163(2) 0.35972(16) 0.33763(12) 0.1379(9) Uani 1 1 d . .
Cl11 Cl 0.88312(18) 0.8362(2) 0.08822(12) 0.1484(10) Uani 1 1 d . .
O10 O 0.4457(3) 0.8424(3) 0.13093(18) 0.0610(12) Uani 1 1 d . .
N10 N 0.4939(4) 0.6110(3) 0.1310(2) 0.0516(13) Uani 1 1 d . .
O7 O 0.3897(3) 0.7959(3) 0.4144(2) 0.0718(13) Uani 1 1 d . .
C010 C 0.4365(4) 0.6345(4) 0.1615(3) 0.0467(16) Uani 1 1 d . .
N8 N 0.6427(4) 0.6397(3) 0.2868(2) 0.0550(14) Uani 1 1 d . .
C012 C 0.5329(4) 0.6644(4) 0.1018(3) 0.0518(17) Uani 1 1 d . .
O9 O 0.5985(3) 0.8726(3) 0.30009(19) 0.0706(13) Uani 1 1 d . .
C015 C 0.4804(5) 0.6225(4) 0.3789(3) 0.0542(17) Uani 1 1 d . .
N7 N 0.4392(4) 0.5645(3) 0.4093(2) 0.0572(14) Uani 1 1 d . .
C017 C 0.4195(4) 0.7129(4) 0.1626(2) 0.0465(16) Uani 1 1 d . .
C018 C 0.5678(5) 0.7395(4) 0.3216(3) 0.0518(17) Uani 1 1 d . .
O8 O 0.2279(3) 0.7658(3) 0.24456(19) 0.0722(13) Uani 1 1 d . .
N9 N 0.2944(4) 0.5424(3) 0.2543(2) 0.0534(14) Uani 1 1 d . .
O12 O 0.6328(3) 0.6789(3) 0.03744(19) 0.0682(13) Uani 1 1 d . .
C022 C 0.4635(5) 0.7020(4) 0.3811(3) 0.0545(17) Uani 1 1 d . .
N6 N 0.3646(4) 0.4506(3) 0.4641(2) 0.0603(15) Uani 1 1 d . .
H6 H 0.4025 0.4497 0.4428 0.072 Uiso 1 1 calc R U
C024 C 0.4647(5) 0.7697(4) 0.1289(3) 0.0519(17) Uani 1 1 d . .
C025 C 0.5849(5) 0.6598(4) 0.3188(3) 0.0535(17) Uani 1 1 d . .
Cl2 Cl 0.5485(2) 0.29114(19) 0.37252(14) 0.1628(11) Uani 1 1 d . .
C027 C 0.4010(5) 0.7202(4) 0.4144(3) 0.0596(18) Uani 1 1 d . .
C028 C 0.5093(5) 0.7586(4) 0.3533(3) 0.0585(18) Uani 1 1 d . .
H028 H 0.5007 0.8112 0.3559 0.070 Uiso 1 1 calc R U
N3 N 0.2422(4) 0.1453(3) 0.5298(2) 0.0603(15) Uani 1 1 d . .
H3 H 0.2659 0.1291 0.5625 0.072 Uiso 1 1 calc R U
C030 C 0.5913(5) 0.6337(5) 0.0659(3) 0.0577(18) Uani 1 1 d . .
C031 C 0.1315(5) 0.1216(4) 0.4336(3) 0.0554(17) Uani 1 1 d . .
H031 H 0.1617 0.1756 0.4314 0.067 Uiso 1 1 calc R U
N11 N 0.7622(4) 0.5987(4) 0.2316(2) 0.0708(16) Uani 1 1 d . .
H11 H 0.7316 0.5706 0.2523 0.085 Uiso 1 1 calc R U
C033 C 0.1170(5) 0.0104(4) 0.4880(3) 0.0501(17) Uani 1 1 d . .
N5 N 0.2120(4) 0.4285(4) 0.3065(2) 0.0599(14) Uani 1 1 d . .
H5 H 0.2591 0.4302 0.2915 0.072 Uiso 1 1 calc R U
C035 C 0.3143(5) 0.6771(4) 0.2222(3) 0.0505(17) Uani 1 1 d . .
C036 C 0.3958(5) 0.5775(4) 0.1931(3) 0.0519(17) Uani 1 1 d . .
C037 C 0.9184(6) 0.2936(4) -0.0013(3) 0.0576(18) Uani 1 1 d . .
C038 C 0.2375(5) 0.5632(4) 0.2820(3) 0.0529(17) Uani 1 1 d . .
C039 C 0.2488(5) 0.6939(4) 0.2513(3) 0.0527(17) Uani 1 1 d . .
N12 N 0.5894(4) 0.5553(3) 0.0684(2) 0.0587(14) Uani 1 1 d . .
H12 H 0.5574 0.5324 0.0904 0.070 Uiso 1 1 calc R U
C041 C 0.5417(5) 0.6004(4) 0.3485(3) 0.0522(17) Uani 1 1 d . .
N1 N 0.1437(5) -0.0257(4) 0.5399(3) 0.0645(16) Uani 1 1 d . .
N4 N 0.0278(4) 0.1111(3) 0.3362(2) 0.0632(15) Uani 1 1 d . .
H4 H -0.0217 0.0832 0.3070 0.076 Uiso 1 1 calc R U
O1 O -0.1034(4) -0.1306(3) 0.3500(2) 0.0941(17) Uani 1 1 d . .
O3 O 0.2036(4) 0.0192(3) 0.5859(2) 0.0735(14) Uani 1 1 d . .
O16 O 1.1651(3) 0.3690(3) 0.1821(2) 0.0807(15) Uani 1 1 d . .
C047 C 0.3583(4) 0.7337(4) 0.1924(3) 0.0524(17) Uani 1 1 d . .
H047 H 0.3468 0.7853 0.1923 0.063 Uiso 1 1 calc R U
O6 O 0.2924(4) 0.5383(3) 0.5033(2) 0.0851(16) Uani 1 1 d . .
C049 C 0.3351(5) 0.3779(4) 0.4855(3) 0.0551(17) Uani 1 1 d . .
C050 C 0.6144(5) 0.7992(4) 0.2915(3) 0.0565(18) Uani 1 1 d . .
C051 C 0.3360(5) 0.5987(4) 0.2243(3) 0.0498(16) Uani 1 1 d . .
C052 C 0.1651(5) 0.0928(4) 0.4850(3) 0.0526(17) Uani 1 1 d . .
N15 N 1.1335(5) 0.3319(4) 0.1317(3) 0.0711(17) Uani 1 1 d . .
O2 O -0.1079(3) -0.0311(3) 0.2990(2) 0.0732(14) Uani 1 1 d . .
C055 C 1.0389(5) 0.3380(4) 0.0920(3) 0.0547(17) Uani 1 1 d . .
C056 C 0.7324(5) 0.4782(4) -0.0168(3) 0.0556(17) Uani 1 1 d . .
O4 O 0.1051(4) -0.0987(3) 0.5383(2) 0.0812(15) Uani 1 1 d . .
N13 N 0.7698(4) 0.3446(3) -0.0236(2) 0.0600(15) Uani 1 1 d . .
H13 H 0.7456 0.3157 -0.0578 0.072 Uiso 1 1 calc R U
C059 C 0.6565(5) 0.3673(4) 0.0296(3) 0.0609(18) Uani 1 1 d . .
C060 C 0.2813(5) 0.2269(4) 0.5206(3) 0.0565(18) Uani 1 1 d . .
C061 C 0.1906(5) 0.4993(4) 0.3139(3) 0.0608(19) Uani 1 1 d . .
N2 N -0.0727(5) -0.0598(4) 0.3432(3) 0.0682(16) Uani 1 1 d . .
C063 C 0.5231(5) 0.7456(4) 0.1004(3) 0.0527(17) Uani 1 1 d . .
H063 H 0.5559 0.7812 0.0805 0.063 Uiso 1 1 calc R U
N16 N 0.8894(5) 0.2426(4) -0.0572(3) 0.0695(17) Uani 1 1 d . .
C066 C 0.2443(5) 0.2899(4) 0.5360(3) 0.0578(18) Uani 1 1 d . .
C067 C 0.0555(5) 0.0762(4) 0.3843(3) 0.0543(17) Uani 1 1 d . .
C068 C 0.6690(5) 0.7760(4) 0.2592(3) 0.0608(18) Uani 1 1 d . .
H068 H 0.6975 0.8119 0.2377 0.073 Uiso 1 1 calc R U
C069 C 1.0071(5) 0.2927(4) 0.0386(3) 0.0557(17) Uani 1 1 d . .
H069 H 1.0452 0.2606 0.0286 0.067 Uiso 1 1 calc R U
C070 C 0.4158(5) 0.4938(4) 0.1915(3) 0.0604(18) Uani 1 1 d . .
H07A H 0.3833 0.4620 0.2151 0.091 Uiso 1 1 calc R U
H07B H 0.3907 0.4660 0.1520 0.091 Uiso 1 1 calc R U
H07C H 0.4860 0.5003 0.2064 0.091 Uiso 1 1 calc R U
C071 C 0.3823(5) 0.5859(4) 0.4376(3) 0.0577(18) Uani 1 1 d . .
C072 C 0.6808(5) 0.6949(4) 0.2595(3) 0.0565(18) Uani 1 1 d . .
C073 C 0.3605(5) 0.6614(4) 0.4428(3) 0.0637(19) Uani 1 1 d . .
H073 H 0.3202 0.6713 0.4645 0.076 Uiso 1 1 calc R U
C074 C 0.6898(5) 0.5301(4) 0.0056(3) 0.0581(18) Uani 1 1 d . .
H074 H 0.6997 0.5836 -0.0026 0.070 Uiso 1 1 calc R U
C075 C 0.0776(5) 0.1931(5) 0.3317(3) 0.0605(18) Uani 1 1 d . .
O11 O 0.7712(4) 0.7153(3) 0.1909(2) 0.0784(14) Uani 1 1 d . .
C077 C 0.6310(5) 0.5040(4) 0.0412(3) 0.0594(18) Uani 1 1 d . .
N14 N 1.0123(4) 0.4350(4) 0.1626(2) 0.0708(16) Uani 1 1 d . .
H14 H 1.0696 0.4382 0.1870 0.085 Uiso 1 1 calc R U
C079 C 0.6156(5) 0.4225(4) 0.0518(3) 0.0579(18) Uani 1 1 d . .
H079 H 0.5758 0.4048 0.0748 0.070 Uiso 1 1 calc R U
C080 C 0.7154(5) 0.3964(5) -0.0049(3) 0.0587(18) Uani 1 1 d . .
C081 C 0.8246(5) 0.5617(5) 0.2113(3) 0.0641(19) Uani 1 1 d . .
C082 C 0.8583(5) 0.3413(4) 0.0122(3) 0.0571(18) Uani 1 1 d . .
C083 C 0.0480(5) 0.2606(5) 0.3510(3) 0.0672(19) Uani 1 1 d . .
C084 C 0.1568(6) 0.2065(4) 0.3096(3) 0.0638(19) Uani 1 1 d . .
C085 C 0.4886(5) 0.9021(4) 0.1007(3) 0.0676(19) Uani 1 1 d . .
H08A H 0.4711 0.8795 0.0599 0.081 Uiso 1 1 calc R U
H08B H 0.5604 0.9177 0.1173 0.081 Uiso 1 1 calc R U
C086 C 0.2007(5) 0.2832(5) 0.3032(3) 0.0648(19) Uani 1 1 d . .
H086 H 0.2529 0.2916 0.2876 0.078 Uiso 1 1 calc R U
C087 C 0.2112(5) 0.6386(4) 0.2814(3) 0.0603(18) Uani 1 1 d . .
H087 H 0.1688 0.6494 0.3014 0.072 Uiso 1 1 calc R U
C088 C 0.9837(5) 0.3870(4) 0.1094(3) 0.0578(18) Uani 1 1 d . .
C089 C 0.8859(6) 0.4406(5) 0.2087(3) 0.074(2) Uani 1 1 d . .
O14 O 0.9418(4) 0.2012(4) -0.0666(2) 0.1044(19) Uani 1 1 d . .
O5 O 0.1386(4) 0.5135(3) 0.3422(2) 0.0858(16) Uani 1 1 d . .
C092 C 0.6377(5) 0.9375(4) 0.2718(3) 0.070(2) Uani 1 1 d . .
H09A H 0.6065 0.9241 0.2299 0.084 Uiso 1 1 calc R U
H09B H 0.7088 0.9460 0.2804 0.084 Uiso 1 1 calc R U
O13 O 0.8120(4) 0.2426(3) -0.0945(2) 0.0857(16) Uani 1 1 d . .
C094 C 0.3496(5) 0.2389(4) 0.4896(3) 0.0591(18) Uani 1 1 d . .
C096 C 0.7423(5) 0.6713(5) 0.2239(3) 0.0627(19) Uani 1 1 d . .
C097 C 0.0100(5) -0.0061(4) 0.3903(3) 0.0533(17) Uani 1 1 d . .
C098 C 0.3416(5) 0.5219(5) 0.4723(3) 0.0629(19) Uani 1 1 d . .
C099 C 0.8961(5) 0.3880(4) 0.0691(3) 0.0604(18) Uani 1 1 d . .
H099 H 0.8594 0.4211 0.0795 0.072 Uiso 1 1 calc R U
C100 C 0.1696(5) 0.3495(4) 0.3193(3) 0.0578(18) Uani 1 1 d . .
C101 C 0.8846(5) 0.5972(4) 0.1818(3) 0.0639(19) Uani 1 1 d . .
H101 H 0.8837 0.6489 0.1718 0.077 Uiso 1 1 calc R U
C102 C 0.1515(6) 0.7852(4) 0.2645(3) 0.080(2) Uani 1 1 d . .
H10A H 0.1766 0.8039 0.3063 0.095 Uiso 1 1 calc R U
H10B H 0.0957 0.7370 0.2566 0.095 Uiso 1 1 calc R U
C103 C 0.5578(5) 0.5176(4) 0.3467(3) 0.072(2) Uani 1 1 d . .
H10C H 0.6014 0.5136 0.3242 0.108 Uiso 1 1 calc R U
H10D H 0.5873 0.5083 0.3857 0.108 Uiso 1 1 calc R U
H10E H 0.4953 0.4772 0.3291 0.108 Uiso 1 1 calc R U
C104 C 0.9484(5) 0.5567(5) 0.1662(3) 0.066(2) Uani 1 1 d . .
C105 C 0.0956(5) 0.3377(4) 0.3454(3) 0.0592(18) Uani 1 1 d . .
H105 H 0.0782 0.3828 0.3593 0.071 Uiso 1 1 calc R U
C16C C 0.9501(5) 0.4803(5) 0.1795(3) 0.0646(19) Uani 1 1 d . .
O15 O 1.1807(4) 0.2925(3) 0.1130(2) 0.0960(17) Uani 1 1 d . .
C108 C 0.2722(5) 0.3647(4) 0.5180(3) 0.0595(18) Uani 1 1 d . .
H108 H 0.2474 0.4072 0.5282 0.071 Uiso 1 1 calc R U
C109 C 0.3755(5) 0.3160(4) 0.4724(3) 0.0617(18) Uani 1 1 d . .
H109 H 0.4207 0.3257 0.4518 0.074 Uiso 1 1 calc R U
C110 C 0.8254(5) 0.4846(5) 0.2250(3) 0.074(2) Uani 1 1 d . .
H110 H 0.7844 0.4608 0.2458 0.088 Uiso 1 1 calc R U
C111 C 0.0440(5) -0.0353(4) 0.4412(3) 0.0523(17) Uani 1 1 d . .
H111 H 0.0152 -0.0895 0.4436 0.063 Uiso 1 1 calc R U
C114 C 0.3447(6) 0.8221(4) 0.4553(4) 0.085(2) Uani 1 1 d . .
H11A H 0.3702 0.8040 0.4924 0.101 Uiso 1 1 calc R U
H11B H 0.2733 0.7986 0.4407 0.101 Uiso 1 1 calc R U
C115 C 0.4500(6) 0.9760(4) 0.1060(3) 0.071(2) Uani 1 1 d . .
H115 H 0.4628 0.9938 0.1476 0.086 Uiso 1 1 calc R U
C117 C 0.3901(5) 0.1711(4) 0.4713(3) 0.075(2) Uani 1 1 d . .
H11C H 0.4357 0.1918 0.4507 0.113 Uiso 1 1 calc R U
H11D H 0.4241 0.1512 0.5053 0.113 Uiso 1 1 calc R U
H11E H 0.3364 0.1271 0.4463 0.113 Uiso 1 1 calc R U
C118 C 0.6156(7) 1.0145(5) 0.2951(4) 0.088(2) Uani 1 1 d . .
H118 H 0.6484 1.0259 0.3374 0.105 Uiso 1 1 calc R U
C119 C 0.8013(5) 0.5074(4) -0.0519(3) 0.074(2) Uani 1 1 d . .
H11F H 0.8242 0.4626 -0.0641 0.111 Uiso 1 1 calc R U
H11G H 0.7661 0.5272 -0.0856 0.111 Uiso 1 1 calc R U
H11H H 0.8571 0.5509 -0.0282 0.111 Uiso 1 1 calc R U
C122 C 1.0130(6) 0.5963(4) 0.1310(3) 0.087(2) Uani 1 1 d . .
H12A H 1.0037 0.6496 0.1252 0.131 Uiso 1 1 calc R U
H12B H 1.0815 0.6017 0.1518 0.131 Uiso 1 1 calc R U
H12C H 0.9945 0.5626 0.0938 0.131 Uiso 1 1 calc R U
C123 C 0.3693(7) 0.9152(5) 0.4631(4) 0.096(3) Uani 1 1 d . .
H123 H 0.4410 0.9367 0.4709 0.115 Uiso 1 1 calc R U
C124 C -0.0387(6) 0.2470(4) 0.3767(3) 0.091(3) Uani 1 1 d . .
H12D H -0.0633 0.1895 0.3774 0.136 Uiso 1 1 calc R U
H12E H -0.0157 0.2763 0.4157 0.136 Uiso 1 1 calc R U
H12F H -0.0910 0.2667 0.3529 0.136 Uiso 1 1 calc R U
C125 C 0.7760(5) 0.8485(5) 0.0974(3) 0.086(2) Uani 1 1 d . .
H125 H 0.7331 0.7944 0.0972 0.103 Uiso 1 1 calc R U
C126 C 0.1693(5) 0.2751(4) 0.5681(3) 0.080(2) Uani 1 1 d . .
H12G H 0.1516 0.3250 0.5754 0.120 Uiso 1 1 calc R U
H12H H 0.1111 0.2333 0.5449 0.120 Uiso 1 1 calc R U
H12I H 0.1973 0.2576 0.6046 0.120 Uiso 1 1 calc R U
C127 C 0.6405(5) 0.2823(4) 0.0448(3) 0.074(2) Uani 1 1 d . .
H12J H 0.6738 0.2521 0.0259 0.111 Uiso 1 1 calc R U
H12K H 0.6667 0.2850 0.0863 0.111 Uiso 1 1 calc R U
H12L H 0.5706 0.2553 0.0319 0.111 Uiso 1 1 calc R U
C128 C 0.6611(7) 1.0864(5) 0.2691(4) 0.122(3) Uani 1 1 d . .
H12M H 0.7307 1.0913 0.2769 0.183 Uiso 1 1 calc R U
H12N H 0.6288 1.0776 0.2277 0.183 Uiso 1 1 calc R U
H12O H 0.6525 1.1359 0.2862 0.183 Uiso 1 1 calc R U
C129 C 0.1182(7) 0.8541(6) 0.2316(4) 0.109(3) Uani 1 1 d . .
H129 H 0.0816 0.8303 0.1908 0.131 Uiso 1 1 calc R U
C130 C 0.1926(6) 0.1359(5) 0.2927(4) 0.101(3) Uani 1 1 d . .
H13A H 0.1535 0.0862 0.3001 0.152 Uiso 1 1 calc R U
H13B H 0.1864 0.1316 0.2520 0.152 Uiso 1 1 calc R U
H13C H 0.2610 0.1445 0.3153 0.152 Uiso 1 1 calc R U
C131 C 0.6782(6) 0.3225(5) 0.3930(4) 0.097(3) Uani 1 1 d . .
H131 H 0.7032 0.3660 0.4269 0.116 Uiso 1 1 calc R U
C132 C 0.8846(6) 0.3539(5) 0.2225(3) 0.097(3) Uani 1 1 d . .
H13D H 0.9310 0.3345 0.2078 0.145 Uiso 1 1 calc R U
H13E H 0.9029 0.3547 0.2640 0.145 Uiso 1 1 calc R U
H13F H 0.8191 0.3179 0.2044 0.145 Uiso 1 1 calc R U
C133 C 0.3441(7) 0.9449(5) 0.5160(4) 0.117(3) Uani 1 1 d . .
H13G H 0.3802 0.9257 0.5497 0.176 Uiso 1 1 calc R U
H13H H 0.3620 1.0039 0.5224 0.176 Uiso 1 1 calc R U
H13I H 0.2741 0.9242 0.5094 0.176 Uiso 1 1 calc R U
C134 C 0.0469(6) 0.8821(5) 0.2587(4) 0.125(3) Uani 1 1 d . .
H13J H -0.0063 0.8356 0.2576 0.188 Uiso 1 1 calc R U
H13K H 0.0819 0.9071 0.2985 0.188 Uiso 1 1 calc R U
H13L H 0.0203 0.9213 0.2371 0.188 Uiso 1 1 calc R U
C137 C 0.2005(9) 0.9236(7) 0.2325(5) 0.157(4) Uani 1 1 d . .
H13M H 0.2444 0.9045 0.2153 0.236 Uiso 1 1 calc R U
H13N H 0.1748 0.9630 0.2108 0.236 Uiso 1 1 calc R U
H13O H 0.2364 0.9489 0.2721 0.236 Uiso 1 1 calc R U
C138 C 0.5087(7) 1.0469(5) 0.0823(4) 0.121(3) Uani 1 1 d . .
H13P H 0.5785 1.0580 0.1028 0.182 Uiso 1 1 calc R U
H13Q H 0.4968 1.0313 0.0414 0.182 Uiso 1 1 calc R U
H13R H 0.4873 1.0953 0.0881 0.182 Uiso 1 1 calc R U
C139 C 0.5069(8) 1.0037(5) 0.2843(4) 0.124(3) Uani 1 1 d . .
H13S H 0.4809 0.9576 0.3014 0.186 Uiso 1 1 calc R U
H13T H 0.4968 1.0524 0.3016 0.186 Uiso 1 1 calc R U
H13U H 0.4732 0.9941 0.2431 0.186 Uiso 1 1 calc R U
C141 C 0.3393(7) 0.9538(5) 0.0766(4) 0.116(3) Uani 1 1 d . .
H14A H 0.3158 1.0015 0.0804 0.174 Uiso 1 1 calc R U
H14B H 0.3245 0.9338 0.0360 0.174 Uiso 1 1 calc R U
H14C H 0.3072 0.9120 0.0947 0.174 Uiso 1 1 calc R U
C200 C 0.3183(10) 0.9408(6) 0.4082(4) 0.171(5) Uani 1 1 d . .
H20A H 0.3384 0.9194 0.3771 0.256 Uiso 1 1 calc R U
H20B H 0.2478 0.9199 0.3994 0.256 Uiso 1 1 calc R U
H20C H 0.3357 0.9996 0.4124 0.256 Uiso 1 1 calc R U

loop_
_atom_site_aniso_label
_atom_site_aniso_U_11
_atom_site_aniso_U_22
_atom_site_aniso_U_33
_atom_site_aniso_U_23
_atom_site_aniso_U_13
_atom_site_aniso_U_12
Cl10 0.1101(17) 0.1129(17) 0.1065(17) 0.0335(14) 0.0355(14) 0.0375(14)
Cl12 0.150(2) 0.0879(16) 0.1016(17) 0.0106(13) 0.0482(15) 0.0150(14)
Cl1A 0.210(3) 0.142(2) 0.137(2) 0.0483(18) 0.090(2) 0.070(2)
Cl3 0.162(2) 0.141(2) 0.149(2) 0.0589(18) 0.0931(19) 0.0464(18)
Cl11 0.1087(19) 0.213(3) 0.153(2) 0.037(2) 0.0598(18) 0.072(2)
O10 0.074(3) 0.044(3) 0.077(3) 0.019(3) 0.035(3) 0.022(2)
N10 0.052(3) 0.055(4) 0.050(3) 0.007(3) 0.021(3) 0.014(3)
O7 0.090(4) 0.052(3) 0.099(4) 0.019(3) 0.056(3) 0.031(3)
C010 0.051(4) 0.052(5) 0.042(4) 0.010(3) 0.017(3) 0.019(4)
N8 0.073(4) 0.047(4) 0.049(3) 0.008(3) 0.023(3) 0.016(3)
C012 0.053(4) 0.062(5) 0.043(4) 0.005(4) 0.019(3) 0.015(4)
O9 0.087(4) 0.055(3) 0.084(3) 0.022(3) 0.045(3) 0.021(3)
C015 0.060(5) 0.052(5) 0.040(4) -0.002(4) 0.013(4) 0.002(4)
N7 0.064(4) 0.050(4) 0.057(4) 0.004(3) 0.023(3) 0.010(3)
C017 0.048(4) 0.050(5) 0.041(4) 0.006(3) 0.013(3) 0.013(4)
C018 0.056(4) 0.052(5) 0.054(4) 0.007(4) 0.026(4) 0.019(4)
O8 0.080(3) 0.065(3) 0.098(4) 0.020(3) 0.054(3) 0.034(3)
N9 0.064(4) 0.044(3) 0.057(4) 0.011(3) 0.022(3) 0.017(3)
O12 0.087(4) 0.066(3) 0.071(3) 0.018(3) 0.049(3) 0.025(3)
C022 0.068(5) 0.044(5) 0.048(4) 0.009(4) 0.013(4) 0.013(4)
N6 0.088(4) 0.046(4) 0.063(4) 0.018(3) 0.042(3) 0.024(3)
C024 0.053(4) 0.047(5) 0.051(4) -0.003(4) 0.010(4) 0.015(4)
C025 0.057(5) 0.057(5) 0.043(4) -0.002(4) 0.017(4) 0.011(4)
Cl2 0.140(2) 0.169(3) 0.200(3) 0.020(2) 0.101(2) 0.025(2)
C027 0.065(5) 0.055(5) 0.065(5) 0.002(4) 0.026(4) 0.022(4)
C028 0.067(5) 0.046(4) 0.060(5) 0.012(4) 0.012(4) 0.020(4)
N3 0.066(4) 0.060(4) 0.057(4) 0.022(3) 0.019(3) 0.017(3)
C030 0.069(5) 0.054(5) 0.051(4) -0.001(4) 0.016(4) 0.022(4)
C031 0.062(5) 0.041(4) 0.068(5) 0.016(4) 0.026(4) 0.013(4)
N11 0.103(5) 0.061(4) 0.070(4) 0.017(3) 0.053(4) 0.029(4)
C033 0.065(5) 0.037(4) 0.055(5) 0.019(4) 0.021(4) 0.021(4)
N5 0.059(4) 0.067(4) 0.060(4) 0.015(3) 0.030(3) 0.014(3)
C035 0.058(5) 0.044(4) 0.052(4) 0.004(4) 0.024(4) 0.012(4)
C036 0.063(5) 0.040(4) 0.052(4) 0.004(3) 0.018(4) 0.016(4)
C037 0.068(5) 0.058(5) 0.045(5) -0.005(4) 0.024(4) 0.010(4)
C038 0.064(5) 0.048(5) 0.053(4) 0.004(4) 0.027(4) 0.017(4)
C039 0.058(5) 0.041(5) 0.068(5) 0.008(4) 0.030(4) 0.019(4)
N12 0.072(4) 0.052(4) 0.070(4) 0.016(3) 0.040(3) 0.029(3)
C041 0.063(5) 0.049(5) 0.047(4) 0.003(4) 0.020(4) 0.017(4)
N1 0.076(5) 0.049(5) 0.083(5) 0.020(4) 0.041(4) 0.023(4)
N4 0.067(4) 0.053(4) 0.059(4) 0.011(3) 0.010(3) 0.008(3)
O1 0.103(4) 0.058(4) 0.103(4) 0.007(3) 0.033(3) -0.012(3)
O3 0.089(4) 0.064(4) 0.071(4) 0.024(3) 0.030(3) 0.016(3)
O16 0.079(4) 0.095(4) 0.062(3) -0.005(3) 0.008(3) 0.035(3)
C047 0.044(4) 0.048(4) 0.064(4) 0.002(4) 0.012(4) 0.019(3)
O6 0.127(4) 0.054(3) 0.103(4) 0.016(3) 0.079(4) 0.024(3)
C049 0.069(5) 0.045(5) 0.052(4) 0.002(4) 0.022(4) 0.015(4)
C050 0.057(5) 0.047(5) 0.063(5) 0.007(4) 0.019(4) 0.010(4)
C051 0.050(4) 0.049(5) 0.050(4) 0.005(4) 0.015(4) 0.015(4)
C052 0.058(5) 0.054(5) 0.052(5) 0.012(4) 0.020(4) 0.023(4)
N15 0.072(5) 0.067(5) 0.079(5) 0.010(4) 0.033(5) 0.016(4)
O2 0.069(3) 0.073(4) 0.067(3) 0.006(3) 0.017(3) 0.007(3)
C055 0.048(5) 0.057(5) 0.058(5) 0.010(4) 0.012(4) 0.018(4)
C056 0.056(5) 0.056(5) 0.055(4) 0.010(4) 0.015(4) 0.018(4)
O4 0.101(4) 0.061(4) 0.090(4) 0.030(3) 0.040(3) 0.019(3)
N13 0.059(4) 0.072(4) 0.047(3) -0.008(3) 0.011(3) 0.025(3)
C059 0.065(5) 0.058(5) 0.072(5) 0.010(4) 0.031(4) 0.028(4)
C060 0.060(5) 0.047(5) 0.055(4) 0.010(4) 0.018(4) 0.001(4)
C061 0.062(5) 0.045(5) 0.075(5) -0.001(4) 0.025(4) 0.013(4)
N2 0.064(5) 0.065(5) 0.077(5) 0.002(5) 0.031(4) 0.011(4)
C063 0.064(5) 0.046(5) 0.052(4) 0.014(3) 0.023(4) 0.016(4)
N16 0.074(5) 0.076(5) 0.063(5) -0.003(4) 0.021(4) 0.031(4)
C066 0.068(5) 0.055(5) 0.052(4) 0.004(4) 0.023(4) 0.014(4)
C067 0.057(5) 0.053(5) 0.053(5) 0.003(4) 0.021(4) 0.010(4)
C068 0.066(5) 0.061(5) 0.059(5) 0.010(4) 0.031(4) 0.011(4)
C069 0.059(5) 0.058(5) 0.057(5) 0.010(4) 0.027(4) 0.019(4)
C070 0.078(5) 0.050(4) 0.071(5) 0.018(4) 0.039(4) 0.027(4)
C071 0.058(5) 0.051(5) 0.057(5) 0.006(4) 0.021(4) 0.001(4)
C072 0.071(5) 0.055(5) 0.048(4) 0.002(4) 0.022(4) 0.022(4)
C073 0.075(5) 0.052(5) 0.076(5) 0.017(4) 0.038(4) 0.020(4)
C074 0.068(5) 0.055(5) 0.063(5) 0.012(4) 0.032(4) 0.022(4)
C075 0.069(5) 0.064(6) 0.045(4) 0.014(4) 0.019(4) 0.009(4)
O11 0.106(4) 0.071(3) 0.084(4) 0.018(3) 0.059(3) 0.035(3)
C077 0.058(5) 0.062(5) 0.063(5) 0.010(4) 0.021(4) 0.023(4)
N14 0.060(4) 0.096(5) 0.054(4) 0.005(3) 0.009(3) 0.030(4)
C079 0.062(5) 0.068(5) 0.048(4) 0.013(4) 0.022(4) 0.020(4)
C080 0.049(4) 0.075(6) 0.045(4) -0.010(4) 0.004(4) 0.022(4)
C081 0.072(5) 0.077(6) 0.054(5) 0.011(4) 0.028(4) 0.030(5)
C082 0.057(5) 0.056(5) 0.061(5) 0.002(4) 0.025(4) 0.015(4)
C083 0.073(5) 0.062(5) 0.066(5) 0.010(4) 0.020(4) 0.019(5)
C084 0.096(6) 0.052(5) 0.061(5) 0.014(4) 0.039(4) 0.034(5)
C085 0.076(5) 0.069(5) 0.065(5) 0.009(4) 0.030(4) 0.022(4)
C086 0.080(5) 0.048(5) 0.083(5) 0.010(4) 0.045(4) 0.024(4)
C087 0.055(5) 0.067(5) 0.062(5) 0.000(4) 0.024(4) 0.017(4)
C088 0.062(5) 0.068(5) 0.039(4) -0.003(4) 0.012(4) 0.018(4)
C089 0.097(6) 0.071(6) 0.058(5) 0.003(4) 0.021(5) 0.037(5)
O14 0.097(4) 0.142(5) 0.077(4) -0.028(3) 0.013(3) 0.068(4)
O5 0.111(4) 0.066(3) 0.106(4) 0.013(3) 0.072(4) 0.025(3)
C092 0.080(5) 0.066(5) 0.071(5) 0.023(4) 0.033(4) 0.017(4)
O13 0.086(4) 0.110(4) 0.064(3) -0.014(3) 0.014(3) 0.050(3)
C094 0.058(5) 0.047(5) 0.062(5) 0.006(4) 0.007(4) 0.011(4)
C096 0.079(5) 0.057(5) 0.048(5) 0.005(4) 0.021(4) 0.009(4)
C097 0.056(5) 0.046(5) 0.062(5) 0.000(4) 0.027(4) 0.013(4)
C098 0.070(5) 0.057(5) 0.053(5) 0.009(4) 0.017(4) 0.004(4)
C099 0.061(5) 0.062(5) 0.065(5) 0.004(4) 0.026(4) 0.023(4)
C100 0.062(5) 0.064(5) 0.039(4) 0.015(4) 0.015(4) 0.000(4)
C101 0.071(5) 0.064(5) 0.061(5) -0.005(4) 0.031(4) 0.018(4)
C102 0.098(6) 0.065(5) 0.099(6) 0.017(4) 0.053(5) 0.037(5)
C103 0.107(6) 0.050(5) 0.074(5) 0.014(4) 0.048(4) 0.023(4)
C104 0.080(6) 0.063(5) 0.048(4) -0.006(4) 0.021(4) 0.006(5)
C105 0.069(5) 0.050(5) 0.059(4) 0.006(4) 0.026(4) 0.010(4)
C16C 0.064(5) 0.079(6) 0.049(5) -0.002(4) 0.015(4) 0.022(5)
O15 0.077(4) 0.122(5) 0.091(4) -0.009(3) 0.013(3) 0.054(3)
C108 0.067(5) 0.054(5) 0.064(5) 0.008(4) 0.030(4) 0.018(4)
C109 0.057(5) 0.062(5) 0.059(5) -0.002(4) 0.018(4) 0.007(4)
C110 0.088(6) 0.090(6) 0.058(5) 0.015(4) 0.035(4) 0.038(5)
C111 0.066(5) 0.043(4) 0.059(5) 0.012(4) 0.038(4) 0.013(4)
C114 0.097(6) 0.067(6) 0.113(7) 0.017(5) 0.058(5) 0.034(5)
C115 0.102(7) 0.055(5) 0.073(5) 0.019(4) 0.037(5) 0.037(5)
C117 0.086(5) 0.053(5) 0.093(6) 0.018(4) 0.036(5) 0.021(4)
C118 0.116(8) 0.062(6) 0.105(6) 0.026(5) 0.044(6) 0.043(5)
C119 0.090(5) 0.075(5) 0.065(5) 0.012(4) 0.038(4) 0.019(4)
C122 0.110(6) 0.077(5) 0.087(6) 0.003(4) 0.052(5) 0.024(5)
C123 0.126(7) 0.070(6) 0.116(7) 0.018(5) 0.060(6) 0.047(5)
C124 0.104(6) 0.076(5) 0.136(7) 0.044(5) 0.091(6) 0.031(5)
C125 0.080(6) 0.081(5) 0.103(6) 0.014(5) 0.039(5) 0.021(4)
C126 0.100(6) 0.068(5) 0.082(5) 0.014(4) 0.049(5) 0.014(4)
C127 0.075(5) 0.065(5) 0.092(5) 0.018(4) 0.030(4) 0.030(4)
C128 0.148(8) 0.073(6) 0.139(8) 0.021(6) 0.041(7) 0.021(6)
C129 0.096(7) 0.098(7) 0.166(9) 0.029(7) 0.074(7) 0.044(6)
C130 0.113(7) 0.087(6) 0.129(7) 0.037(5) 0.063(6) 0.037(5)
C131 0.112(7) 0.079(6) 0.113(7) 0.006(5) 0.068(6) 0.012(5)
C132 0.129(7) 0.103(7) 0.092(6) 0.033(5) 0.060(5) 0.058(6)
C133 0.152(8) 0.079(6) 0.147(8) 0.003(6) 0.081(7) 0.043(6)
C134 0.115(7) 0.126(8) 0.176(9) 0.029(7) 0.072(7) 0.076(6)
C137 0.191(12) 0.141(10) 0.222(12) 0.074(9) 0.128(10) 0.109(9)
C138 0.195(10) 0.080(6) 0.128(8) 0.041(6) 0.087(7) 0.058(6)
C139 0.148(9) 0.111(7) 0.151(9) 0.045(6) 0.066(7) 0.074(7)
C141 0.128(8) 0.088(6) 0.134(8) 0.012(6) 0.023(7) 0.057(6)
C200 0.301(16) 0.123(9) 0.116(8) 0.022(7) 0.052(9) 0.126(10)

loop_
_atom_type_symbol
_atom_type_description
_atom_type_scat_dispersion_real
_atom_type_scat_dispersion_imag
_atom_type_scat_source
C C 0.0181 0.0091 'International Tables Vol C Tables 4.2.6.8 and 6.1.1.4'
H H 0.0000 0.0000 'International Tables Vol C Tables 4.2.6.8 and 6.1.1.4'
N N 0.0311 0.0180 'International Tables Vol C Tables 4.2.6.8 and 6.1.1.4'
O O 0.0492 0.0322 'International Tables Vol C Tables 4.2.6.8 and 6.1.1.4'
Cl Cl 0.3639 0.7018 'International Tables Vol C Tables 4.2.6.8 and 6.1.1.4'

loop_
_geom_angle_atom_site_label_1
_geom_angle_atom_site_label_2
_geom_angle_atom_site_label_3
_geom_angle
C024 O10 C085 119.0(5)
C012 N10 C010 117.4(5)
C027 O7 C114 116.5(5)
N10 C010 C036 117.3(6)
N10 C010 C017 122.3(6)
C036 C010 C017 120.4(6)
C072 N8 C025 118.1(5)
N10 C012 C063 125.6(6)
N10 C012 C030 115.4(6)
C063 C012 C030 119.0(6)
C050 O9 C092 120.0(5)
N7 C015 C041 117.4(6)
N7 C015 C022 120.5(6)
C041 C015 C022 122.1(6)
C071 N7 C015 116.8(6)
C047 C017 C010 120.7(6)
C047 C017 C024 121.5(6)
C010 C017 C024 117.6(6)
C028 C018 C025 120.1(6)
C028 C018 C050 121.2(6)
C025 C018 C050 118.7(6)
C039 O8 C102 120.2(5)
C038 N9 C051 117.8(5)
C028 C022 C015 118.8(6)
C028 C022 C027 122.7(6)
C015 C022 C027 118.5(6)
C098 N6 C049 128.6(6)
C098 N6 H6 115.7
C049 N6 H6 115.7
O10 C024 C063 126.0(6)
O10 C024 C017 115.2(6)
C063 C024 C017 118.7(6)
N8 C025 C041 119.1(6)
N8 C025 C018 120.7(6)
C041 C025 C018 120.2(6)
O7 C027 C073 126.0(6)
O7 C027 C022 114.5(6)
C073 C027 C022 119.5(6)
C022 C028 C018 121.5(6)
C022 C028 H028 119.2
C018 C028 H028 119.2
C052 N3 C060 118.4(5)
C052 N3 H3 120.8
C060 N3 H3 120.8
O12 C030 N12 126.1(6)
O12 C030 C012 121.3(6)
N12 C030 C012 112.6(6)
C052 C031 C067 125.0(6)
C052 C031 H031 117.5
C067 C031 H031 117.5
C096 N11 C081 130.2(6)
C096 N11 H11 114.9
C081 N11 H11 114.9
C111 C033 C052 119.7(6)
C111 C033 N1 118.4(6)
C052 C033 N1 121.9(7)
C061 N5 C100 130.6(6)
C061 N5 H5 114.7
C100 N5 H5 114.7
C047 C035 C039 122.1(6)
C047 C035 C051 119.8(6)
C039 C035 C051 118.1(6)
C010 C036 C051 119.1(6)
C010 C036 C070 119.3(6)
C051 C036 C070 121.6(6)
C069 C037 C082 121.6(6)
C069 C037 N16 116.7(7)
C082 C037 N16 121.7(7)
N9 C038 C087 124.9(6)
N9 C038 C061 117.0(6)
C087 C038 C061 118.0(7)
O8 C039 C087 125.6(6)
O8 C039 C035 114.5(6)
C087 C039 C035 119.9(6)
C030 N12 C077 130.6(6)
C030 N12 H12 114.7
C077 N12 H12 114.7
C015 C041 C025 117.2(6)
C015 C041 C103 121.0(6)
C025 C041 C103 121.7(6)
O4 N1 O3 122.3(6)
O4 N1 C033 118.7(7)
O3 N1 C033 118.9(6)
C067 N4 C075 122.5(6)
C067 N4 H4 118.7
C075 N4 H4 118.7
C035 C047 C017 119.8(6)
C035 C047 H047 120.1
C017 C047 H047 120.1
C108 C049 C109 119.1(7)
C108 C049 N6 125.5(7)
C109 C049 N6 115.4(6)
O9 C050 C068 128.0(6)
O9 C050 C018 113.5(6)
C068 C050 C018 118.5(6)
N9 C051 C036 119.2(6)
N9 C051 C035 120.7(6)
C036 C051 C035 120.0(6)
C031 C052 N3 118.2(6)
C031 C052 C033 116.9(6)
N3 C052 C033 125.0(6)
O15 N15 O16 121.6(7)
O15 N15 C055 118.6(7)
O16 N15 C055 119.7(7)
C069 C055 C088 122.1(6)
C069 C055 N15 116.2(7)
C088 C055 N15 121.8(7)
C074 C056 C080 119.2(6)
C074 C056 C119 121.0(6)
C080 C056 C119 119.7(6)
C082 N13 C080 120.3(5)
C082 N13 H13 119.8
C080 N13 H13 119.8
C079 C059 C080 116.6(6)
C079 C059 C127 120.1(6)
C080 C059 C127 123.3(6)
C066 C060 C094 121.2(6)
C066 C060 N3 120.6(6)
C094 C060 N3 117.8(6)
O5 C061 N5 125.1(7)
O5 C061 C038 122.0(7)
N5 C061 C038 112.8(7)
O1 N2 O2 123.9(7)
O1 N2 C097 117.8(7)
O2 N2 C097 118.3(6)
C024 C063 C012 118.2(6)
C024 C063 H063 120.9
C012 C063 H063 120.9
O14 N16 O13 121.2(6)
O14 N16 C037 119.8(7)
O13 N16 C037 119.1(7)
C060 C066 C108 118.8(6)
C060 C066 C126 120.3(6)
C108 C066 C126 120.8(7)
N4 C067 C031 120.0(6)
N4 C067 C097 124.6(7)
C031 C067 C097 115.3(6)
C050 C068 C072 117.8(6)
C050 C068 H068 121.1
C072 C068 H068 121.1
C055 C069 C037 120.3(6)
C055 C069 H069 119.9
C037 C069 H069 119.9
C036 C070 H07A 109.5
C036 C070 H07B 109.5
H07A C070 H07B 109.5
C036 C070 H07C 109.5
H07A C070 H07C 109.5
H07B C070 H07C 109.5
N7 C071 C073 127.7(6)
N7 C071 C098 115.3(7)
C073 C071 C098 116.8(7)
N8 C072 C068 126.1(6)
N8 C072 C096 117.3(6)
C068 C072 C096 116.6(7)
C027 C073 C071 117.0(6)
C027 C073 H073 121.5
C071 C073 H073 121.5
C056 C074 C077 120.7(6)
C056 C074 H074 119.6
C077 C074 H074 119.6
C084 C075 C083 119.5(7)
C084 C075 N4 120.1(7)
C083 C075 N4 120.4(7)
N12 C077 C079 117.7(6)
N12 C077 C074 123.9(6)
C079 C077 C074 118.3(6)
C088 N14 C16C 122.7(5)
C088 N14 H14 118.7
C16C N14 H14 118.7
C059 C079 C077 123.0(6)
C059 C079 H079 118.5
C077 C079 H079 118.5
C059 C080 C056 122.1(6)
C059 C080 N13 119.1(7)
C056 C080 N13 118.4(6)
C101 C081 C110 119.3(7)
C101 C081 N11 124.8(7)
C110 C081 N11 115.9(7)
N13 C082 C037 125.5(6)
N13 C082 C099 119.1(6)
C037 C082 C099 115.4(7)
C105 C083 C075 119.2(7)
C105 C083 C124 120.6(7)
C075 C083 C124 120.2(7)
C086 C084 C075 119.8(6)
C086 C084 C130 120.3(7)
C075 C084 C130 119.8(7)
O10 C085 C115 108.7(5)
O10 C085 H08A 109.9
C115 C085 H08A 109.9
O10 C085 H08B 109.9
C115 C085 H08B 109.9
H08A C085 H08B 108.3
C084 C086 C100 121.3(6)
C084 C086 H086 119.4
C100 C086 H086 119.4
C039 C087 C038 118.5(6)
C039 C087 H087 120.7
C038 C087 H087 120.7
N14 C088 C099 118.0(6)
N14 C088 C055 124.9(7)
C099 C088 C055 117.1(6)
C110 C089 C16C 117.0(7)
C110 C089 C132 122.3(8)
C16C C089 C132 120.7(7)
O9 C092 C118 107.0(6)
O9 C092 H09A 110.3
C118 C092 H09A 110.3
O9 C092 H09B 110.3
C118 C092 H09B 110.3
H09A C092 H09B 108.6
C060 C094 C109 117.5(6)
C060 C094 C117 122.5(6)
C109 C094 C117 119.9(7)
O11 C096 N11 123.6(7)
O11 C096 C072 122.2(7)
N11 C096 C072 114.3(7)
C111 C097 C067 119.8(7)
C111 C097 N2 118.7(6)
C067 C097 N2 121.5(7)
O6 C098 N6 126.8(6)
O6 C098 C071 120.2(7)
N6 C098 C071 112.9(7)
C088 C099 C082 123.6(6)
C088 C099 H099 118.2
C082 C099 H099 118.2
C105 C100 C086 119.3(6)
C105 C100 N5 121.5(7)
C086 C100 N5 119.2(6)
C081 C101 C104 120.4(7)
C081 C101 H101 119.8
C104 C101 H101 119.8
O8 C102 C129 107.8(6)
O8 C102 H10A 110.2
C129 C102 H10A 110.2
O8 C102 H10B 110.2
C129 C102 H10B 110.2
H10A C102 H10B 108.5
C041 C103 H10C 109.5
C041 C103 H10D 109.5
H10C C103 H10D 109.5
C041 C103 H10E 109.5
H10C C103 H10E 109.5
H10D C103 H10E 109.5
C16C C104 C101 120.9(7)
C16C C104 C122 119.3(7)
C101 C104 C122 119.7(7)
C083 C105 C100 120.6(7)
C083 C105 H105 119.7
C100 C105 H105 119.7
C104 C16C C089 120.0(7)
C104 C16C N14 122.9(7)
C089 C16C N14 117.1(7)
C049 C108 C066 121.9(6)
C049 C108 H108 119.1
C066 C108 H108 119.1
C049 C109 C094 121.3(7)
C049 C109 H109 119.3
C094 C109 H109 119.3
C081 C110 C089 122.3(7)
C081 C110 H110 118.8
C089 C110 H110 118.8
C033 C111 C097 123.2(6)
C033 C111 H111 118.4
C097 C111 H111 118.4
O7 C114 C123 108.1(6)
O7 C114 H11A 110.1
C123 C114 H11A 110.1
O7 C114 H11B 110.1
C123 C114 H11B 110.1
H11A C114 H11B 108.4
C141 C115 C085 110.4(6)
C141 C115 C138 113.6(7)
C085 C115 C138 109.4(6)
C141 C115 H115 107.7
C085 C115 H115 107.7
C138 C115 H115 107.7
C094 C117 H11C 109.5
C094 C117 H11D 109.5
H11C C117 H11D 109.5
C094 C117 H11E 109.5
H11C C117 H11E 109.5
H11D C117 H11E 109.5
C139 C118 C128 112.0(7)
C139 C118 C092 112.4(7)
C128 C118 C092 109.1(7)
C139 C118 H118 107.7
C128 C118 H118 107.7
C092 C118 H118 107.7
C056 C119 H11F 109.5
C056 C119 H11G 109.5
H11F C119 H11G 109.5
C056 C119 H11H 109.5
H11F C119 H11H 109.5
H11G C119 H11H 109.5
C104 C122 H12A 109.5
C104 C122 H12B 109.5
H12A C122 H12B 109.5
C104 C122 H12C 109.5
H12A C122 H12C 109.5
H12B C122 H12C 109.5
C200 C123 C133 114.9(7)
C200 C123 C114 109.1(8)
C133 C123 C114 108.7(7)
C200 C123 H123 108.0
C133 C123 H123 108.0
C114 C123 H123 108.0
C083 C124 H12D 109.5
C083 C124 H12E 109.5
H12D C124 H12E 109.5
C083 C124 H12F 109.5
H12D C124 H12F 109.5
H12E C124 H12F 109.5
Cl11 C125 Cl12 110.6(4)
Cl11 C125 Cl10 112.5(4)
Cl12 C125 Cl10 107.8(4)
Cl11 C125 H125 108.6
Cl12 C125 H125 108.6
Cl10 C125 H125 108.6
C066 C126 H12G 109.5
C066 C126 H12H 109.5
H12G C126 H12H 109.5
C066 C126 H12I 109.5
H12G C126 H12I 109.5
H12H C126 H12I 109.5
C059 C127 H12J 109.5
C059 C127 H12K 109.5
H12J C127 H12K 109.5
C059 C127 H12L 109.5
H12J C127 H12L 109.5
H12K C127 H12L 109.5
C118 C128 H12M 109.5
C118 C128 H12N 109.5
H12M C128 H12N 109.5
C118 C128 H12O 109.5
H12M C128 H12O 109.5
H12N C128 H12O 109.5
C137 C129 C134 111.0(8)
C137 C129 C102 113.9(7)
C134 C129 C102 107.4(7)
C137 C129 H129 108.1
C134 C129 H129 108.1
C102 C129 H129 108.1
C084 C130 H13A 109.5
C084 C130 H13B 109.5
H13A C130 H13B 109.5
C084 C130 H13C 109.5
H13A C130 H13C 109.5
H13B C130 H13C 109.5
Cl3 C131 Cl1A 110.1(4)
Cl3 C131 Cl2 110.7(5)
Cl1A C131 Cl2 109.4(4)
Cl3 C131 H131 108.8
Cl1A C131 H131 108.8
Cl2 C131 H131 108.8
C089 C132 H13D 109.5
C089 C132 H13E 109.5
H13D C132 H13E 109.5
C089 C132 H13F 109.5
H13D C132 H13F 109.5
H13E C132 H13F 109.5
C123 C133 H13G 109.5
C123 C133 H13H 109.5
H13G C133 H13H 109.5
C123 C133 H13I 109.5
H13G C133 H13I 109.5
H13H C133 H13I 109.5
C129 C134 H13J 109.5
C129 C134 H13K 109.5
H13J C134 H13K 109.5
C129 C134 H13L 109.5
H13J C134 H13L 109.5
H13K C134 H13L 109.5
C129 C137 H13M 109.5
C129 C137 H13N 109.5
H13M C137 H13N 109.5
C129 C137 H13O 109.5
H13M C137 H13O 109.5
H13N C137 H13O 109.5
C115 C138 H13P 109.5
C115 C138 H13Q 109.5
H13P C138 H13Q 109.5
C115 C138 H13R 109.5
H13P C138 H13R 109.5
H13Q C138 H13R 109.5
C118 C139 H13S 109.5
C118 C139 H13T 109.5
H13S C139 H13T 109.5
C118 C139 H13U 109.5
H13S C139 H13U 109.5
H13T C139 H13U 109.5
C115 C141 H14A 109.5
C115 C141 H14B 109.5
H14A C141 H14B 109.5
C115 C141 H14C 109.5
H14A C141 H14C 109.5
H14B C141 H14C 109.5
C123 C200 H20A 109.5
C123 C200 H20B 109.5
H20A C200 H20B 109.5
C123 C200 H20C 109.5
H20A C200 H20C 109.5
H20B C200 H20C 109.5

loop_
_geom_bond_atom_site_label_1
_geom_bond_atom_site_label_2
_geom_bond_distance
Cl10 C125 1.762(7)
Cl12 C125 1.770(8)
Cl1A C131 1.750(8)
Cl3 C131 1.701(8)
Cl11 C125 1.699(7)
O10 C024 1.328(7)
O10 C085 1.423(7)
N10 C012 1.313(7)
N10 C010 1.371(7)
O7 C027 1.333(7)
O7 C114 1.434(7)
C010 C036 1.405(8)
C010 C017 1.410(8)
N8 C072 1.296(7)
N8 C025 1.379(7)
C012 C063 1.419(8)
C012 C030 1.526(9)
O9 C050 1.332(7)
O9 C092 1.430(7)
C015 N7 1.398(7)
C015 C041 1.409(8)
C015 C022 1.427(8)
N7 C071 1.314(7)
C017 C047 1.388(8)
C017 C024 1.467(8)
C018 C028 1.378(8)
C018 C025 1.433(8)
C018 C050 1.444(8)
O8 C039 1.335(7)
O8 C102 1.431(7)
N9 C038 1.300(7)
N9 C051 1.375(7)
O12 C030 1.235(7)
C022 C028 1.367(8)
C022 C027 1.449(8)
N6 C098 1.347(8)
N6 C049 1.395(8)
N6 H6 0.8600
C024 C063 1.353(8)
C025 C041 1.411(8)
Cl2 C131 1.749(8)
C027 C073 1.367(8)
C028 H028 0.9300
N3 C052 1.385(7)
N3 C060 1.427(7)
N3 H3 0.8600
C030 N12 1.331(7)
C031 C052 1.370(8)
C031 C067 1.395(8)
C031 H031 0.9300
N11 C096 1.344(8)
N11 C081 1.397(8)
N11 H11 0.8600
C033 C111 1.343(8)
C033 C052 1.426(8)
C033 N1 1.430(8)
N5 C061 1.324(8)
N5 C100 1.432(8)
N5 H5 0.8600
C035 C047 1.390(8)
C035 C039 1.407(8)
C035 C051 1.440(8)
C036 C051 1.396(8)
C036 C070 1.516(8)
C037 C069 1.379(8)
C037 C082 1.413(9)
C037 N16 1.444(8)
C038 C087 1.420(8)
C038 C061 1.522(9)
C039 C087 1.341(8)
N12 C077 1.399(8)
N12 H12 0.8600
C041 C103 1.478(8)
N1 O4 1.226(6)
N1 O3 1.259(6)
N4 C067 1.346(7)
N4 C075 1.437(8)
N4 H4 0.8600
O1 N2 1.219(7)
O16 N15 1.235(6)
C047 H047 0.9300
O6 C098 1.237(8)
C049 C108 1.362(8)
C049 C109 1.379(8)
C050 C068 1.365(8)
N15 O15 1.216(7)
N15 C055 1.469(8)
O2 N2 1.234(7)
C055 C069 1.349(8)
C055 C088 1.406(9)
C056 C074 1.358(8)
C056 C080 1.417(8)
C056 C119 1.515(8)
N13 C082 1.349(7)
N13 C080 1.446(8)
N13 H13 0.8600
C059 C079 1.378(8)
C059 C080 1.397(8)
C059 C127 1.494(8)
C060 C066 1.382(8)
C060 C094 1.397(8)
C061 O5 1.210(7)
N2 C097 1.457(8)
C063 H063 0.9300
N16 O14 1.209(6)
N16 O13 1.227(6)
C066 C108 1.380(8)
C066 C126 1.501(8)
C067 C097 1.434(8)
C068 C072 1.427(8)
C068 H068 0.9300
C069 H069 0.9300
C070 H07A 0.9600
C070 H07B 0.9600
C070 H07C 0.9600
C071 C073 1.397(8)
C071 C098 1.534(9)
C072 C096 1.509(9)
C073 H073 0.9300
C074 C077 1.406(8)
C074 H074 0.9300
C075 C084 1.387(8)
C075 C083 1.411(9)
O11 C096 1.227(7)
C077 C079 1.403(8)
N14 C088 1.369(7)
N14 C16C 1.445(8)
N14 H14 0.8600
C079 H079 0.9300
C081 C101 1.346(8)
C081 C110 1.375(9)
C082 C099 1.423(8)
C083 C105 1.363(8)
C083 C124 1.542(9)
C084 C086 1.350(8)
C084 C130 1.490(9)
C085 C115 1.503(8)
C085 H08A 0.9700
C085 H08B 0.9700
C086 C100 1.380(8)
C086 H086 0.9300
C087 H087 0.9300
C088 C099 1.372(8)
C089 C110 1.401(9)
C089 C16C 1.407(9)
C089 C132 1.530(9)
C092 C118 1.525(9)
C092 H09A 0.9700
C092 H09B 0.9700
C094 C109 1.402(8)
C094 C117 1.506(8)
C097 C111 1.366(8)
C099 H099 0.9300
C100 C105 1.385(8)
C101 C104 1.396(9)
C101 H101 0.9300
C102 C129 1.556(10)
C102 H10A 0.9700
C102 H10B 0.9700
C103 H10C 0.9600
C103 H10D 0.9600
C103 H10E 0.9600
C104 C16C 1.362(9)
C104 C122 1.521(9)
C105 H105 0.9300
C108 H108 0.9300
C109 H109 0.9300
C110 H110 0.9300
C111 H111 0.9300
C114 C123 1.519(9)
C114 H11A 0.9700
C114 H11B 0.9700
C115 C141 1.506(10)
C115 C138 1.551(9)
C115 H115 0.9800
C117 H11C 0.9600
C117 H11D 0.9600
C117 H11E 0.9600
C118 C139 1.496(10)
C118 C128 1.514(10)
C118 H118 0.9800
C119 H11F 0.9600
C119 H11G 0.9600
C119 H11H 0.9600
C122 H12A 0.9600
C122 H12B 0.9600
C122 H12C 0.9600
C123 C200 1.474(11)
C123 C133 1.516(10)
C123 H123 0.9800
C124 H12D 0.9600
C124 H12E 0.9600
C124 H12F 0.9600
C125 H125 0.9800
C126 H12G 0.9600
C126 H12H 0.9600
C126 H12I 0.9600
C127 H12J 0.9600
C127 H12K 0.9600
C127 H12L 0.9600
C128 H12M 0.9600
C128 H12N 0.9600
C128 H12O 0.9600
C129 C137 1.464(12)
C129 C134 1.523(10)
C129 H129 0.9800
C130 H13A 0.9600
C130 H13B 0.9600
C130 H13C 0.9600
C131 H131 0.9800
C132 H13D 0.9600
C132 H13E 0.9600
C132 H13F 0.9600
C133 H13G 0.9600
C133 H13H 0.9600
C133 H13I 0.9600
C134 H13J 0.9600
C134 H13K 0.9600
C134 H13L 0.9600
C137 H13M 0.9600
C137 H13N 0.9600
C137 H13O 0.9600
C138 H13P 0.9600
C138 H13Q 0.9600
C138 H13R 0.9600
C139 H13S 0.9600
C139 H13T 0.9600
C139 H13U 0.9600
C141 H14A 0.9600
C141 H14B 0.9600
C141 H14C 0.9600
C200 H20A 0.9600
C200 H20B 0.9600
C200 H20C 0.9600

loop_
_geom_torsion_atom_site_label_1
_geom_torsion_atom_site_label_2
_geom_torsion_atom_site_label_3
_geom_torsion_atom_site_label_4
_geom_torsion
C012 N10 C010 C036 -179.4(5)
C012 N10 C010 C017 -0.6(8)
C010 N10 C012 C063 2.0(9)
C010 N10 C012 C030 -176.7(5)
C041 C015 N7 C071 179.8(5)
C022 C015 N7 C071 2.4(8)
N10 C010 C017 C047 177.9(5)
C036 C010 C017 C047 -3.4(8)
N10 C010 C017 C024 0.9(8)
C036 C010 C017 C024 179.6(5)
N7 C015 C022 C028 176.6(5)
C041 C015 C022 C028 -0.7(9)
N7 C015 C022 C027 -1.4(8)
C041 C015 C022 C027 -178.7(5)
C085 O10 C024 C063 0.5(9)
C085 O10 C024 C017 178.4(5)
C047 C017 C024 O10 2.4(8)
C010 C017 C024 O10 179.4(5)
C047 C017 C024 C063 -179.5(5)
C010 C017 C024 C063 -2.5(8)
C072 N8 C025 C041 179.4(5)
C072 N8 C025 C018 -0.1(8)
C028 C018 C025 N8 179.5(5)
C050 C018 C025 N8 -1.5(8)
C028 C018 C025 C041 0.1(9)
C050 C018 C025 C041 179.0(5)
C114 O7 C027 C073 10.8(9)
C114 O7 C027 C022 -168.6(6)
C028 C022 C027 O7 1.8(9)
C015 C022 C027 O7 179.6(5)
C028 C022 C027 C073 -177.7(6)
C015 C022 C027 C073 0.2(9)
C015 C022 C028 C018 2.6(9)
C027 C022 C028 C018 -179.6(6)
C025 C018 C028 C022 -2.2(9)
C050 C018 C028 C022 178.8(6)
N10 C012 C030 O12 -178.7(6)
C063 C012 C030 O12 2.5(9)
N10 C012 C030 N12 2.6(8)
C063 C012 C030 N12 -176.2(5)
N10 C010 C036 C051 -179.3(5)
C017 C010 C036 C051 1.9(8)
N10 C010 C036 C070 -0.8(8)
C017 C010 C036 C070 -179.6(5)
C051 N9 C038 C087 3.0(9)
C051 N9 C038 C061 178.8(5)
C102 O8 C039 C087 -7.5(9)
C102 O8 C039 C035 170.9(6)
C047 C035 C039 O8 4.1(8)
C051 C035 C039 O8 -176.3(5)
C047 C035 C039 C087 -177.4(6)
C051 C035 C039 C087 2.2(9)
O12 C030 N12 C077 -0.2(11)
C012 C030 N12 C077 178.4(6)
N7 C015 C041 C025 -178.7(5)
C022 C015 C041 C025 -1.3(8)
N7 C015 C041 C103 2.7(8)
C022 C015 C041 C103 -179.9(5)
N8 C025 C041 C015 -177.8(5)
C018 C025 C041 C015 1.6(8)
N8 C025 C041 C103 0.7(9)
C018 C025 C041 C103 -179.8(5)
C111 C033 N1 O4 6.0(8)
C052 C033 N1 O4 -174.4(6)
C111 C033 N1 O3 -171.7(6)
C052 C033 N1 O3 7.9(8)
C039 C035 C047 C017 -177.6(5)
C051 C035 C047 C017 2.8(8)
C010 C017 C047 C035 1.0(8)
C024 C017 C047 C035 177.9(5)
C098 N6 C049 C108 2.8(10)
C098 N6 C049 C109 -176.4(6)
C092 O9 C050 C068 2.7(9)
C092 O9 C050 C018 -178.3(5)
C028 C018 C050 O9 3.0(8)
C025 C018 C050 O9 -176.0(5)
C028 C018 C050 C068 -177.9(6)
C025 C018 C050 C068 3.1(9)
C038 N9 C051 C036 -178.7(5)
C038 N9 C051 C035 -1.9(8)
C010 C036 C051 N9 178.6(5)
C070 C036 C051 N9 0.2(8)
C010 C036 C051 C035 1.8(8)
C070 C036 C051 C035 -176.6(5)
C047 C035 C051 N9 179.0(5)
C039 C035 C051 N9 -0.6(8)
C047 C035 C051 C036 -4.2(8)
C039 C035 C051 C036 176.2(6)
C067 C031 C052 N3 179.3(6)
C067 C031 C052 C033 -1.0(9)
C060 N3 C052 C031 1.1(8)
C060 N3 C052 C033 -178.7(6)
C111 C033 C052 C031 1.4(9)
N1 C033 C052 C031 -178.2(5)
C111 C033 C052 N3 -178.8(6)
N1 C033 C052 N3 1.5(9)
O15 N15 C055 C069 5.8(9)
O16 N15 C055 C069 -176.9(5)
O15 N15 C055 C088 -175.6(6)
O16 N15 C055 C088 1.6(9)
C052 N3 C060 C066 92.2(7)
C052 N3 C060 C094 -80.8(7)
C100 N5 C061 O5 12.1(11)
C100 N5 C061 C038 -167.0(5)
N9 C038 C061 O5 178.1(6)
C087 C038 C061 O5 -5.9(9)
N9 C038 C061 N5 -2.8(8)
C087 C038 C061 N5 173.3(5)
O10 C024 C063 C012 -178.4(5)
C017 C024 C063 C012 3.7(8)
N10 C012 C063 C024 -3.7(9)
C030 C012 C063 C024 175.0(5)
C069 C037 N16 O14 0.9(9)
C082 C037 N16 O14 -178.3(6)
C069 C037 N16 O13 -178.6(6)
C082 C037 N16 O13 2.1(9)
C094 C060 C066 C108 3.1(9)
N3 C060 C066 C108 -169.6(6)
C094 C060 C066 C126 178.7(6)
N3 C060 C066 C126 6.0(9)
C075 N4 C067 C031 3.9(9)
C075 N4 C067 C097 -178.1(6)
C052 C031 C067 N4 179.4(6)
C052 C031 C067 C097 1.2(9)
O9 C050 C068 C072 175.9(6)
C018 C050 C068 C072 -3.0(9)
C088 C055 C069 C037 0.5(9)
N15 C055 C069 C037 179.1(5)
C082 C037 C069 C055 -0.1(9)
N16 C037 C069 C055 -179.4(5)
C015 N7 C071 C073 -2.4(9)
C015 N7 C071 C098 -177.8(5)
C025 N8 C072 C068 0.1(9)
C025 N8 C072 C096 -178.9(5)
C050 C068 C072 N8 1.6(9)
C050 C068 C072 C096 -179.5(6)
O7 C027 C073 C071 -179.4(6)
C022 C027 C073 C071 -0.1(9)
N7 C071 C073 C027 1.3(10)
C098 C071 C073 C027 176.6(6)
C080 C056 C074 C077 1.2(9)
C119 C056 C074 C077 -176.0(6)
C067 N4 C075 C084 90.6(7)
C067 N4 C075 C083 -87.9(8)
C030 N12 C077 C079 -179.3(6)
C030 N12 C077 C074 2.9(10)
C056 C074 C077 N12 176.3(6)
C056 C074 C077 C079 -1.5(9)
C080 C059 C079 C077 -0.2(9)
C127 C059 C079 C077 177.4(6)
N12 C077 C079 C059 -176.9(6)
C074 C077 C079 C059 1.0(9)
C079 C059 C080 C056 -0.1(9)
C127 C059 C080 C056 -177.6(6)
C079 C059 C080 N13 172.8(5)
C127 C059 C080 N13 -4.7(9)
C074 C056 C080 C059 -0.4(9)
C119 C056 C080 C059 176.8(6)
C074 C056 C080 N13 -173.3(5)
C119 C056 C080 N13 3.9(8)
C082 N13 C080 C059 -82.7(7)
C082 N13 C080 C056 90.5(7)
C096 N11 C081 C101 5.0(11)
C096 N11 C081 C110 -177.4(6)
C080 N13 C082 C037 -179.7(6)
C080 N13 C082 C099 1.5(9)
C069 C037 C082 N13 -178.6(6)
N16 C037 C082 N13 0.6(10)
C069 C037 C082 C099 0.3(9)
N16 C037 C082 C099 179.6(5)
C084 C075 C083 C105 2.4(9)
N4 C075 C083 C105 -179.0(6)
C084 C075 C083 C124 -179.0(6)
N4 C075 C083 C124 -0.4(9)
C083 C075 C084 C086 -4.2(10)
N4 C075 C084 C086 177.2(6)
C083 C075 C084 C130 176.1(6)
N4 C075 C084 C130 -2.5(9)
C024 O10 C085 C115 175.8(5)
C075 C084 C086 C100 1.3(10)
C130 C084 C086 C100 -179.0(6)
O8 C039 C087 C038 177.0(5)
C035 C039 C087 C038 -1.3(9)
N9 C038 C087 C039 -1.5(9)
C061 C038 C087 C039 -177.2(6)
C16C N14 C088 C099 5.7(9)
C16C N14 C088 C055 -176.2(7)
C069 C055 C088 N14 -179.3(6)
N15 C055 C088 N14 2.2(10)
C069 C055 C088 C099 -1.1(9)
N15 C055 C088 C099 -179.6(6)
C050 O9 C092 C118 -174.5(6)
C066 C060 C094 C109 -3.0(9)
N3 C060 C094 C109 169.9(5)
C066 C060 C094 C117 -179.0(6)
N3 C060 C094 C117 -6.1(9)
C081 N11 C096 O11 7.7(11)
C081 N11 C096 C072 -172.3(6)
N8 C072 C096 O11 170.8(6)
C068 C072 C096 O11 -8.3(9)
N8 C072 C096 N11 -9.2(8)
C068 C072 C096 N11 171.7(5)
N4 C067 C097 C111 -179.9(5)
C031 C067 C097 C111 -1.8(8)
N4 C067 C097 N2 -0.3(9)
C031 C067 C097 N2 177.8(5)
O1 N2 C097 C111 -5.0(8)
O2 N2 C097 C111 174.5(5)
O1 N2 C097 C067 175.4(6)
O2 N2 C097 C067 -5.0(9)
C049 N6 C098 O6 3.6(11)
C049 N6 C098 C071 -175.7(5)
N7 C071 C098 O6 175.5(6)
C073 C071 C098 O6 -0.4(9)
N7 C071 C098 N6 -5.1(8)
C073 C071 C098 N6 179.0(5)
N14 C088 C099 C082 179.7(5)
C055 C088 C099 C082 1.5(10)
N13 C082 C099 C088 177.9(6)
C037 C082 C099 C088 -1.1(9)
C084 C086 C100 C105 3.5(10)
C084 C086 C100 N5 -174.0(6)
C061 N5 C100 C105 -2.3(10)
C061 N5 C100 C086 175.2(6)
C110 C081 C101 C104 -1.1(10)
N11 C081 C101 C104 176.5(6)
C039 O8 C102 C129 -159.5(6)
C081 C101 C104 C16C 1.0(10)
C081 C101 C104 C122 177.8(6)
C075 C083 C105 C100 2.4(9)
C124 C083 C105 C100 -176.3(6)
C086 C100 C105 C083 -5.3(9)
N5 C100 C105 C083 172.2(5)
C101 C104 C16C C089 1.0(10)
C122 C104 C16C C089 -175.8(6)
C101 C104 C16C N14 177.9(6)
C122 C104 C16C N14 1.2(9)
C110 C089 C16C C104 -2.8(9)
C132 C089 C16C C104 178.2(6)
C110 C089 C16C N14 -179.9(6)
C132 C089 C16C N14 1.1(9)
C088 N14 C16C C104 -85.8(8)
C088 N14 C16C C089 91.2(8)
C109 C049 C108 C066 -2.9(9)
N6 C049 C108 C066 178.0(6)
C060 C066 C108 C049 -0.1(9)
C126 C066 C108 C049 -175.7(6)
C108 C049 C109 C094 2.8(9)
N6 C049 C109 C094 -177.9(5)
C060 C094 C109 C049 0.0(9)
C117 C094 C109 C049 176.1(6)
C101 C081 C110 C089 -0.9(10)
N11 C081 C110 C089 -178.6(6)
C16C C089 C110 C081 2.8(10)
C132 C089 C110 C081 -178.3(7)
C052 C033 C111 C097 -2.2(9)
N1 C033 C111 C097 177.4(5)
C067 C097 C111 C033 2.4(9)
N2 C097 C111 C033 -177.1(6)
C027 O7 C114 C123 161.4(6)
O10 C085 C115 C141 -63.5(7)
O10 C085 C115 C138 170.7(6)
O9 C092 C118 C139 -58.5(8)
O9 C092 C118 C128 176.7(6)
O7 C114 C123 C200 67.4(9)
O7 C114 C123 C133 -166.6(7)
O8 C102 C129 C137 -49.5(10)
O8 C102 C129 C134 -172.8(7)
